data_7003937
loop_
_publ_author_name
'Seisenbaeva, Gulaim A.'
'Kessler, Vadim G.'
'Pazik, Robert'
'Strek, Wieslaw'

_publ_section_title
;
 Heteroleptic metal alkoxide &#x201C;oxoclusters&#x201D; as molecular
 models for the sol--gel synthesis of perovskite nanoparticles for
 bio-imaging applications
;
_journal_issue 26
_journal_name_full 'Dalton Transactions'
_journal_page_first 3412
_journal_page_last 3421
_journal_paper_doi 10.1039/b801351a
_journal_year 2008
_chemical_formula_sum 'C69 H144 Nb2 O19 Sr2'
_chemical_formula_weight 1638.90
_chemical_name_systematic
;
?
;
_space_group_IT_number 61
_symmetry_cell_setting orthorhombic
_symmetry_space_group_name_Hall '-P 2ac 2ab'
_symmetry_space_group_name_H-M 'P b c a'
_atom_sites_solution_hydrogens geom
_atom_sites_solution_primary direct
_atom_sites_solution_secondary difmap
_audit_creation_method SHELXL-97
_cell_angle_alpha 90.00
_cell_angle_beta 90.00
_cell_angle_gamma 90.00
_cell_formula_units_Z 8
_cell_length_a 26.3531(12)
_cell_length_b 25.065(9)
_cell_length_c 27.523(12)
_cell_measurement_reflns_used 4648
_cell_measurement_temperature 298(2)
_cell_measurement_theta_max 19.00
_cell_measurement_theta_min 1.32
_cell_volume 18180(10)
_computing_cell_refinement 'Bruker SAINTPLUS'
_computing_data_collection 'Bruker SMART'
_computing_data_reduction 'Bruker SAINTPLUS'
_computing_molecular_graphics 'Bruker SHELXTL-5.31'
_computing_publication_material 'Bruker SHELXTL-5.31'
_computing_structure_refinement 'SHELXL-97 (Sheldrick, 1997)'
_computing_structure_solution 'SHELXS-97 (Sheldrick, 1990)'
_diffrn_ambient_temperature 298(2)
_diffrn_measured_fraction_theta_full 0.935
_diffrn_measured_fraction_theta_max 0.935
_diffrn_measurement_device_type 'Bruker SMART CCD 1k'
_diffrn_measurement_method 'Bruker SMART'
_diffrn_radiation_monochromator graphite
_diffrn_radiation_source 'fine-focus sealed tube'
_diffrn_radiation_type MoK\a
_diffrn_radiation_wavelength 0.71073
_diffrn_reflns_av_R_equivalents 0.1882
_diffrn_reflns_av_sigmaI/netI 0.2286
_diffrn_reflns_limit_h_max 27
_diffrn_reflns_limit_h_min -20
_diffrn_reflns_limit_k_max 29
_diffrn_reflns_limit_k_min -29
_diffrn_reflns_limit_l_max 14
_diffrn_reflns_limit_l_min -32
_diffrn_reflns_number 43618
_diffrn_reflns_theta_full 25.00
_diffrn_reflns_theta_max 25.00
_diffrn_reflns_theta_min 1.34
_exptl_absorpt_coefficient_mu 1.468
_exptl_absorpt_correction_T_max 0.6801
_exptl_absorpt_correction_T_min 0.6414
_exptl_absorpt_correction_type empirical
_exptl_absorpt_process_details 'Bruker SADABS'
_exptl_crystal_colour colorless
_exptl_crystal_density_diffrn 1.206
_exptl_crystal_density_meas ?
_exptl_crystal_density_method .
_exptl_crystal_description block
_exptl_crystal_F_000 6944
_exptl_crystal_size_max 0.35
_exptl_crystal_size_mid 0.35
_exptl_crystal_size_min 0.30
_refine_diff_density_max 0.452
_refine_diff_density_min -0.424
_refine_diff_density_rms 0.075
_refine_ls_extinction_method none
_refine_ls_goodness_of_fit_ref 0.938
_refine_ls_hydrogen_treatment refxyz
_refine_ls_matrix_type full
_refine_ls_number_parameters 824
_refine_ls_number_reflns 14977
_refine_ls_number_restraints 1036
_refine_ls_restrained_S_all 1.024
_refine_ls_R_factor_all 0.2741
_refine_ls_R_factor_gt 0.0828
_refine_ls_shift/su_max 0.001
_refine_ls_shift/su_mean 0.000
_refine_ls_structure_factor_coef Fsqd
_refine_ls_weighting_details 'calc w=1/[\s^2^(Fo^2^)+(0.0081P)^2^+44.8596P] where P=(Fo^2^+2Fc^2^)/3'
_refine_ls_weighting_scheme calc
_refine_ls_wR_factor_gt 0.1443
_refine_ls_wR_factor_ref 0.1711
_reflns_number_gt 4607
_reflns_number_total 14977
_reflns_threshold_expression >2sigma(I)
_cod_data_source_file b801351a.txt
_cod_data_source_block srnbpn8
_cod_depositor_comments
;
The following automatic conversions were performed:
'_symmetry_cell_setting' value 'Orthorhombic' changed to 'orthorhombic'
according to '/home/saulius/struct/CIF-dictionaries/cif_core.dic'
dictionary named 'cif_core.dic' version 2.4.1 from
2010-06-29.

'_exptl_absorpt_correction_type' value 'Empirical' changed to
'empirical' according to
'/home/saulius/struct/CIF-dictionaries/cif_core.dic' dictionary named
'cif_core.dic' version 2.4.1 from 2010-06-29.

Automatic conversion script
Id: cif_fix_enum 1527 2010-12-29 10:47:43Z saulius 
;
_cod_original_cell_volume 18181(10)
_cod_original_sg_symbol_H-M Pbca
_cod_database_code 7003937

loop_
_symmetry_equiv_pos_as_xyz
'x, y, z'
'-x+1/2, -y, z+1/2'
'-x, y+1/2, -z+1/2'
'x+1/2, -y+1/2, -z'
'-x, -y, -z'
'x-1/2, y, -z-1/2'
'x, -y-1/2, z-1/2'
'-x-1/2, y-1/2, z'

loop_
_atom_site_label
_atom_site_type_symbol
_atom_site_fract_x
_atom_site_fract_y
_atom_site_fract_z
_atom_site_U_iso_or_equiv
_atom_site_adp_type
_atom_site_occupancy
_atom_site_symmetry_multiplicity
_atom_site_calc_flag
_atom_site_refinement_flags
_atom_site_disorder_assembly
_atom_site_disorder_group
Nb1 Nb -0.07870(4) 0.92665(4) 0.33011(4) 0.0807(4) Uani 1 1 d U . .
Nb2 Nb -0.14997(4) 1.06975(4) 0.15778(4) 0.0852(4) Uani 1 1 d U . .
Sr3 Sr -0.10777(4) 0.93801(4) 0.17796(4) 0.0792(4) Uani 1 1 d U . .
Sr4 Sr -0.12281(4) 1.05022(4) 0.28142(4) 0.0759(3) Uani 1 1 d U . .
O7 O -0.2051(3) 1.0712(3) 0.3169(3) 0.091(2) Uani 1 1 d U . .
O2 O -0.1002(2) 0.9487(2) 0.2740(2) 0.0783(16) Uani 1 1 d U . .
O16 O -0.0668(3) 0.9000(3) 0.1054(3) 0.095(2) Uani 1 1 d U . .
O8 O -0.1156(3) 1.1274(3) 0.3373(3) 0.104(2) Uani 1 1 d U . .
O13 O -0.1180(3) 1.1201(3) 0.1187(3) 0.113(3) Uani 1 1 d U . .
O17 O -0.0134(3) 0.9284(3) 0.2085(3) 0.133(3) Uani 1 1 d U . .
O14 O -0.2144(3) 1.0885(3) 0.1427(3) 0.122(3) Uani 1 1 d U . .
O15 O -0.1450(3) 1.0153(3) 0.1099(3) 0.109(2) Uani 1 1 d U . .
O18 O -0.1700(3) 0.8878(3) 0.1296(3) 0.096(2) Uani 1 1 d U . .
O1 O -0.1462(3) 0.8981(3) 0.3577(3) 0.091(2) Uani 1 1 d U . .
O3 O -0.0091(3) 0.9449(3) 0.3218(3) 0.116(2) Uani 1 1 d U . .
O9 O -0.1739(2) 1.0122(3) 0.2052(2) 0.0771(15) Uani 1 1 d U . .
O4 O -0.0964(3) 0.9933(3) 0.3605(3) 0.0850(18) Uani 1 1 d U . .
O10 O -0.0243(3) 1.0586(4) 0.2946(3) 0.146(3) Uani 1 1 d DU . .
O11 O -0.1476(3) 1.1184(3) 0.2141(3) 0.106(2) Uani 1 1 d U . .
O12 O -0.0850(3) 1.0398(2) 0.1867(2) 0.0816(15) Uani 1 1 d U . .
O19 O -0.1094(4) 0.8474(3) 0.2223(3) 0.141(3) Uani 1 1 d DU . .
O5 O -0.0663(3) 0.8544(3) 0.3120(3) 0.118(3) Uani 1 1 d U . .
C111 C -0.1373(8) 1.2135(7) 0.2240(8) 0.293(11) Uani 1 1 d DU . .
H11A H -0.1201 1.2146 0.1928 0.351 Uiso 1 1 calc R . .
H11B H -0.1117 1.2083 0.2489 0.351 Uiso 1 1 calc R . .
C310 C -0.1600(5) 0.8742(5) 0.3957(5) 0.108(4) Uani 1 1 d U . .
C191 C -0.1037(8) 0.7610(8) 0.1838(9) 0.401(14) Uani 1 1 d DU . .
H19A H -0.0789 0.7454 0.2056 0.481 Uiso 1 1 calc R . .
H19B H -0.0854 0.7826 0.1603 0.481 Uiso 1 1 calc R . .
C250 C -0.0374(5) 0.8621(6) 0.0334(5) 0.121(4) Uani 1 1 d DU . .
C330 C -0.0803(6) 0.8794(5) 0.4374(5) 0.097(4) Uani 1 1 d U . .
C220 C -0.1723(5) 0.8615(5) 0.0889(5) 0.097(3) Uani 1 1 d DU . .
C15 C -0.1544(7) 1.0032(6) 0.0642(6) 0.194(7) Uani 1 1 d DU . .
H15A H -0.1448 0.9660 0.0609 0.232 Uiso 1 1 calc R . .
H15B H -0.1910 1.0041 0.0612 0.232 Uiso 1 1 calc R . .
O6 O -0.0563(3) 0.9018(3) 0.4045(3) 0.095(2) Uani 1 1 d U . .
C41 C -0.1415(8) 1.0146(7) 0.4301(6) 0.210(8) Uani 1 1 d U . .
H41A H -0.1507 0.9773 0.4336 0.252 Uiso 1 1 calc R . .
H41B H -0.1672 1.0319 0.4104 0.252 Uiso 1 1 calc R . .
C430 C -0.2237(5) 1.1078(5) 0.3429(4) 0.090(3) Uani 1 1 d U . .
C122 C 0.0424(5) 1.0614(6) 0.1262(5) 0.156(6) Uani 1 1 d U . .
H12A H 0.0553 1.0513 0.0949 0.234 Uiso 1 1 calc R . .
H12B H 0.0627 1.0451 0.1511 0.234 Uiso 1 1 calc R . .
H12C H 0.0438 1.0995 0.1295 0.234 Uiso 1 1 calc R . .
C240 C -0.0798(5) 0.8746(4) 0.0692(5) 0.089(3) Uani 1 1 d DU . .
C12 C -0.0348(4) 1.0585(4) 0.1796(4) 0.100(3) Uani 1 1 d DU . .
H12D H -0.0133 1.0447 0.2052 0.121 Uiso 1 1 calc R . .
H12E H -0.0346 1.0971 0.1820 0.121 Uiso 1 1 calc R . .
C230 C -0.1291(5) 0.8552(4) 0.0601(4) 0.097(4) Uani 1 1 d U . .
H23A H -0.1334 0.8360 0.0315 0.117 Uiso 1 1 calc R . .
C420 C -0.1943(5) 1.1493(5) 0.3633(4) 0.112(4) Uani 1 1 d U . .
H42A H -0.2124 1.1752 0.3802 0.135 Uiso 1 1 calc R . .
C320 C -0.1297(6) 0.8648(5) 0.4359(5) 0.120(4) Uani 1 1 d U . .
H32A H -0.1438 0.8479 0.4627 0.144 Uiso 1 1 calc R . .
C131 C -0.1166(9) 1.2040(8) 0.0776(7) 0.255(10) Uani 1 1 d DU . .
H13A H -0.0914 1.2287 0.0651 0.306 Uiso 1 1 calc R . .
H13B H -0.1322 1.2205 0.1058 0.306 Uiso 1 1 calc R . .
C410 C -0.1425(6) 1.1566(5) 0.3616(5) 0.109(4) Uani 1 1 d DU . .
C9 C -0.2237(4) 0.9932(5) 0.2086(4) 0.105(4) Uani 1 1 d DU . .
H9A H -0.2354 0.9835 0.1764 0.126 Uiso 1 1 calc R . .
H9B H -0.2453 1.0218 0.2204 0.126 Uiso 1 1 calc R . .
C210 C -0.2241(6) 0.8427(7) 0.0752(6) 0.144(5) Uani 1 1 d DU . .
C121 C -0.0127(4) 1.0426(5) 0.1311(5) 0.128(5) Uani 1 1 d DU . .
H12F H -0.0329 1.0581 0.1053 0.154 Uiso 1 1 calc R . .
H12G H -0.0140 1.0041 0.1279 0.154 Uiso 1 1 calc R . .
C11 C -0.1707(7) 1.1692(5) 0.2245(5) 0.196(7) Uani 1 1 d DU . .
H11C H -0.1974 1.1755 0.2008 0.235 Uiso 1 1 calc R . .
H11D H -0.1866 1.1673 0.2562 0.235 Uiso 1 1 calc R . .
C3 C 0.0355(6) 0.9231(8) 0.3430(7) 0.237(8) Uani 1 1 d DU . .
H3A H 0.0247 0.9014 0.3703 0.285 Uiso 1 1 calc R . .
H3B H 0.0500 0.8988 0.3193 0.285 Uiso 1 1 calc R . .
C342 C -0.0777(7) 0.8366(9) 0.5226(6) 0.255(9) Uani 1 1 d U . .
H34A H -0.1035 0.8596 0.5357 0.382 Uiso 1 1 calc R . .
H34B H -0.0553 0.8255 0.5481 0.382 Uiso 1 1 calc R . .
H34C H -0.0934 0.8059 0.5082 0.382 Uiso 1 1 calc R . .
C172 C 0.1091(7) 0.8975(10) 0.1573(8) 0.315(13) Uani 1 1 d DU . .
H17A H 0.1385 0.9200 0.1599 0.472 Uiso 1 1 calc R . .
H17B H 0.0941 0.9020 0.1258 0.472 Uiso 1 1 calc R . .
H17C H 0.1190 0.8610 0.1616 0.472 Uiso 1 1 calc R . .
C91 C -0.2292(5) 0.9480(5) 0.2401(5) 0.137(5) Uani 1 1 d DU . .
H91A H -0.2190 0.9577 0.2728 0.165 Uiso 1 1 calc R . .
H91B H -0.2073 0.9194 0.2291 0.165 Uiso 1 1 calc R . .
C443 C -0.2993(7) 1.0515(9) 0.3527(10) 0.312(12) Uani 1 1 d U . .
H44A H -0.3356 1.0525 0.3557 0.468 Uiso 1 1 calc R . .
H44B H -0.2851 1.0344 0.3808 0.468 Uiso 1 1 calc R . .
H44C H -0.2903 1.0317 0.3241 0.468 Uiso 1 1 calc R . .
C340 C -0.0477(6) 0.8667(7) 0.4840(5) 0.135(5) Uani 1 1 d U . .
C5 C -0.0614(7) 0.8052(6) 0.3343(5) 0.208(8) Uani 1 1 d DU . .
H5A H -0.0506 0.8112 0.3675 0.249 Uiso 1 1 calc R . .
H5B H -0.0947 0.7888 0.3355 0.249 Uiso 1 1 calc R . .
C341 C -0.0282(9) 0.9166(7) 0.5038(6) 0.300(12) Uani 1 1 d U . .
H34D H -0.0560 0.9391 0.5130 0.450 Uiso 1 1 calc R . .
H34E H -0.0081 0.9344 0.4796 0.450 Uiso 1 1 calc R . .
H34F H -0.0075 0.9093 0.5317 0.450 Uiso 1 1 calc R . .
C13 C -0.0917(6) 1.1568(6) 0.0925(6) 0.184(7) Uani 1 1 d DU . .
H13C H -0.0790 1.1392 0.0636 0.221 Uiso 1 1 calc R . .
H13D H -0.0623 1.1671 0.1116 0.221 Uiso 1 1 calc R . .
C32 C 0.0762(8) 0.9561(8) 0.3602(9) 0.336(12) Uani 1 1 d DU . .
H32B H 0.0643 0.9789 0.3863 0.403 Uiso 1 1 calc R . .
H32C H 0.0885 0.9786 0.3341 0.403 Uiso 1 1 calc R . .
C151 C -0.1363(9) 1.0277(7) 0.0229(6) 0.255(10) Uani 1 1 d DU . .
H1C5 H -0.0997 1.0272 0.0263 0.306 Uiso 1 1 calc R . .
H1D5 H -0.1463 1.0648 0.0263 0.306 Uiso 1 1 calc R . .
C442 C -0.3030(7) 1.1379(10) 0.3836(9) 0.340(13) Uani 1 1 d U . .
H44D H -0.3392 1.1332 0.3825 0.510 Uiso 1 1 calc R . .
H44E H -0.2948 1.1744 0.3765 0.510 Uiso 1 1 calc R . .
H44F H -0.2907 1.1289 0.4154 0.510 Uiso 1 1 calc R . .
C92 C -0.2854(5) 0.9284(6) 0.2406(5) 0.163(6) Uani 1 1 d U . .
H92A H -0.2887 0.8990 0.2627 0.244 Uiso 1 1 calc R . .
H92B H -0.2949 0.9172 0.2085 0.244 Uiso 1 1 calc R . .
H92C H -0.3071 0.9570 0.2509 0.244 Uiso 1 1 calc R . .
C4 C -0.0927(6) 1.0187(5) 0.4063(5) 0.144(5) Uani 1 1 d U . .
H4A H -0.0835 1.0559 0.4021 0.172 Uiso 1 1 calc R . .
H4B H -0.0667 1.0016 0.4258 0.172 Uiso 1 1 calc R . .
C132 C -0.1547(10) 1.1960(12) 0.0412(10) 0.44(2) Uani 1 1 d DU . .
H13E H -0.1696 1.2297 0.0327 0.654 Uiso 1 1 calc R . .
H13F H -0.1805 1.1726 0.0537 0.654 Uiso 1 1 calc R . .
H13G H -0.1396 1.1802 0.0129 0.654 Uiso 1 1 calc R . .
C252 C -0.0550(5) 0.8398(6) -0.0147(5) 0.173(6) Uani 1 1 d U . .
H25A H -0.0262 0.8339 -0.0354 0.260 Uiso 1 1 calc R . .
H25B H -0.0777 0.8647 -0.0300 0.260 Uiso 1 1 calc R . .
H25C H -0.0724 0.8066 -0.0094 0.260 Uiso 1 1 calc R . .
C42 C -0.1395(8) 1.0411(7) 0.4806(6) 0.256(10) Uani 1 1 d U . .
H42C H -0.1723 1.0387 0.4957 0.384 Uiso 1 1 calc R . .
H42D H -0.1302 1.0779 0.4771 0.384 Uiso 1 1 calc R . .
H42E H -0.1149 1.0232 0.5004 0.384 Uiso 1 1 calc R . .
C251 C -0.0101(6) 0.9140(6) 0.0228(6) 0.192(7) Uani 1 1 d U . .
H25D H 0.0170 0.9075 0.0002 0.289 Uiso 1 1 calc R . .
H25E H 0.0035 0.9283 0.0524 0.289 Uiso 1 1 calc R . .
H25F H -0.0336 0.9390 0.0089 0.289 Uiso 1 1 calc R . .
C19 C -0.1372(7) 0.7961(6) 0.2121(6) 0.265(10) Uani 1 1 d DU . .
H19C H -0.1465 0.7789 0.2423 0.318 Uiso 1 1 calc R . .
H19D H -0.1680 0.8034 0.1939 0.318 Uiso 1 1 calc R . .
C402 C -0.0681(7) 1.1874(7) 0.4008(9) 0.340(13) Uani 1 1 d DU . .
H40A H -0.0482 1.1922 0.3719 0.510 Uiso 1 1 calc R . .
H40B H -0.0660 1.1509 0.4111 0.510 Uiso 1 1 calc R . .
H40C H -0.0554 1.2103 0.4260 0.510 Uiso 1 1 calc R . .
C52 C -0.0274(8) 0.7678(7) 0.3129(7) 0.274(10) Uani 1 1 d DU . .
H52A H 0.0072 0.7803 0.3164 0.329 Uiso 1 1 calc R . .
H52B H -0.0348 0.7641 0.2786 0.329 Uiso 1 1 calc R . .
C192 C -0.1301(14) 0.7174(14) 0.1575(16) 0.72(3) Uiso 1 1 d DU . .
H19E H -0.1066 0.6998 0.1362 1.078 Uiso 1 1 calc R . .
H19F H -0.1576 0.7319 0.1389 1.078 Uiso 1 1 calc R . .
H19G H -0.1432 0.6921 0.1806 1.078 Uiso 1 1 calc R . .
C33 C 0.1182(8) 0.9206(11) 0.3782(9) 0.396(18) Uani 1 1 d DU . .
H33A H 0.1426 0.9416 0.3956 0.593 Uiso 1 1 calc R . .
H33B H 0.1344 0.9037 0.3510 0.593 Uiso 1 1 calc R . .
H33C H 0.1043 0.8939 0.3994 0.593 Uiso 1 1 calc R . .
C171 C 0.0733(7) 0.9118(9) 0.1937(7) 0.262(10) Uani 1 1 d DU . .
H17D H 0.0703 0.9503 0.1924 0.315 Uiso 1 1 calc R . .
H1E7 H 0.0892 0.9035 0.2246 0.315 Uiso 1 1 calc R . .
C302 C -0.2469(6) 0.9091(9) 0.3917(8) 0.256(9) Uani 1 1 d U . .
H30A H -0.2825 0.9010 0.3915 0.383 Uiso 1 1 calc R . .
H30B H -0.2380 0.9271 0.3621 0.383 Uiso 1 1 calc R . .
H30C H -0.2392 0.9316 0.4189 0.383 Uiso 1 1 calc R . .
C440 C -0.2801(6) 1.1046(7) 0.3490(7) 0.154(6) Uani 1 1 d U . .
C301 C -0.2305(7) 0.8250(9) 0.4395(7) 0.305(12) Uani 1 1 d U . .
H30D H -0.2661 0.8168 0.4383 0.457 Uiso 1 1 calc R . .
H30E H -0.2235 0.8456 0.4682 0.457 Uiso 1 1 calc R . .
H30F H -0.2114 0.7925 0.4404 0.457 Uiso 1 1 calc R . .
C53 C -0.0334(9) 0.7141(7) 0.3382(9) 0.350(15) Uani 1 1 d DU . .
H53A H -0.0078 0.6899 0.3268 0.525 Uiso 1 1 calc R . .
H53B H -0.0664 0.6997 0.3311 0.525 Uiso 1 1 calc R . .
H53C H -0.0300 0.7187 0.3727 0.525 Uiso 1 1 calc R . .
C401 C -0.1271(10) 1.2505(7) 0.3657(9) 0.432(17) Uani 1 1 d DU . .
H40D H -0.1090 1.2502 0.3355 0.649 Uiso 1 1 calc R . .
H40E H -0.1151 1.2795 0.3855 0.649 Uiso 1 1 calc R . .
H40F H -0.1627 1.2550 0.3596 0.649 Uiso 1 1 calc R . .
C400 C -0.1188(7) 1.2004(6) 0.3910(6) 0.178(7) Uani 1 1 d DU . .
C17 C 0.0225(6) 0.8914(7) 0.1964(6) 0.187(7) Uani 1 1 d DU . .
H17E H 0.0216 0.8629 0.2203 0.224 Uiso 1 1 calc R . .
H17F H 0.0137 0.8761 0.1652 0.224 Uiso 1 1 calc R . .
C212 C -0.2528(7) 0.8236(8) 0.1175(6) 0.271(10) Uani 1 1 d DU . .
H21A H -0.2849 0.8097 0.1069 0.406 Uiso 1 1 calc R . .
H21B H -0.2583 0.8526 0.1396 0.406 Uiso 1 1 calc R . .
H21C H -0.2339 0.7959 0.1335 0.406 Uiso 1 1 calc R . .
C211 C -0.2509(7) 0.8845(9) 0.0482(8) 0.311(12) Uani 1 1 d DU . .
H21D H -0.2840 0.8718 0.0391 0.467 Uiso 1 1 calc R . .
H21E H -0.2320 0.8934 0.0195 0.467 Uiso 1 1 calc R . .
H21F H -0.2544 0.9156 0.0683 0.467 Uiso 1 1 calc R . .
C253 C -0.0057(6) 0.8207(7) 0.0544(5) 0.196(7) Uani 1 1 d U . .
H25G H 0.0218 0.8128 0.0327 0.294 Uiso 1 1 calc R . .
H25H H -0.0256 0.7892 0.0595 0.294 Uiso 1 1 calc R . .
H25I H 0.0077 0.8329 0.0849 0.294 Uiso 1 1 calc R . .
C343 C -0.0085(7) 0.8273(8) 0.4693(6) 0.244(9) Uani 1 1 d U . .
H34G H 0.0138 0.8432 0.4459 0.366 Uiso 1 1 calc R . .
H34H H -0.0246 0.7966 0.4553 0.366 Uiso 1 1 calc R . .
H34I H 0.0107 0.8166 0.4973 0.366 Uiso 1 1 calc R . .
C152 C -0.1455(8) 1.0152(8) -0.0275(6) 0.261(10) Uani 1 1 d DU . .
H15C H -0.1200 1.0319 -0.0473 0.391 Uiso 1 1 calc R . .
H15D H -0.1784 1.0280 -0.0368 0.391 Uiso 1 1 calc R . .
H15E H -0.1441 0.9772 -0.0320 0.391 Uiso 1 1 calc R . .
C213 C -0.2211(7) 0.7987(9) 0.0406(8) 0.311(12) Uani 1 1 d U . .
H21G H -0.2546 0.7861 0.0334 0.467 Uiso 1 1 calc R . .
H21H H -0.2014 0.7703 0.0543 0.467 Uiso 1 1 calc R . .
H21I H -0.2052 0.8109 0.0112 0.467 Uiso 1 1 calc R . .
C303 C -0.2257(6) 0.8282(8) 0.3500(6) 0.230(8) Uani 1 1 d U . .
H30G H -0.2609 0.8184 0.3482 0.345 Uiso 1 1 calc R . .
H30H H -0.2052 0.7966 0.3486 0.345 Uiso 1 1 calc R . .
H30I H -0.2174 0.8510 0.3231 0.345 Uiso 1 1 calc R . .
C14 C -0.2618(7) 1.1127(8) 0.1441(7) 0.267(9) Uani 1 1 d DU . .
H14A H -0.2575 1.1483 0.1574 0.321 Uiso 1 1 calc R . .
H1B4 H -0.2828 1.0930 0.1667 0.321 Uiso 1 1 calc R . .
C141 C -0.2898(9) 1.1175(9) 0.0982(9) 0.332(13) Uani 1 1 d DU . .
H14B H -0.2684 1.1335 0.0735 0.398 Uiso 1 1 calc R . .
H14C H -0.3195 1.1400 0.1026 0.398 Uiso 1 1 calc R . .
C101 C 0.0561(8) 1.1123(10) 0.2978(11) 0.317(13) Uani 1 1 d DU . .
H10A H 0.0500 1.1411 0.2750 0.381 Uiso 1 1 calc R . .
H1B0 H 0.0735 1.1274 0.3256 0.381 Uiso 1 1 calc R . .
C441 C -0.3041(6) 1.1201(12) 0.3036(9) 0.364(14) Uani 1 1 d U . .
H44G H -0.3403 1.1183 0.3071 0.546 Uiso 1 1 calc R . .
H44H H -0.2935 1.0964 0.2782 0.546 Uiso 1 1 calc R . .
H44I H -0.2944 1.1559 0.2955 0.546 Uiso 1 1 calc R . .
C300 C -0.2161(7) 0.8564(7) 0.3957(7) 0.153(5) Uani 1 1 d U . .
C102 C 0.0891(10) 1.0753(14) 0.2754(14) 0.46(2) Uani 1 1 d DU . .
H10B H 0.1224 1.0906 0.2728 0.688 Uiso 1 1 calc R . .
H10C H 0.0767 1.0667 0.2436 0.688 Uiso 1 1 calc R . .
H10D H 0.0908 1.0434 0.2947 0.688 Uiso 1 1 calc R . .
C112 C -0.1631(11) 1.2664(6) 0.2325(8) 0.399(18) Uani 1 1 d DU . .
H11E H -0.1382 1.2944 0.2322 0.599 Uiso 1 1 calc R . .
H11F H -0.1799 1.2658 0.2634 0.599 Uiso 1 1 calc R . .
H11G H -0.1876 1.2726 0.2073 0.599 Uiso 1 1 calc R . .
C403 C -0.1479(9) 1.2050(11) 0.4392(8) 0.46(2) Uani 1 1 d DU . .
H40G H -0.1335 1.2331 0.4584 0.691 Uiso 1 1 calc R . .
H40H H -0.1455 1.1719 0.4566 0.691 Uiso 1 1 calc R . .
H40I H -0.1829 1.2128 0.4326 0.691 Uiso 1 1 calc R . .
C10 C 0.0062(6) 1.0920(8) 0.3144(7) 0.243(9) Uani 1 1 d DU . .
H10E H 0.0128 1.0775 0.3465 0.292 Uiso 1 1 calc R . .
H10F H -0.0140 1.1238 0.3197 0.292 Uiso 1 1 calc R . .
C142 C -0.3055(13) 1.0634(11) 0.0829(12) 0.48(2) Uani 1 1 d DU . .
H14D H -0.3382 1.0651 0.0676 0.718 Uiso 1 1 calc R . .
H14E H -0.3074 1.0406 0.1109 0.718 Uiso 1 1 calc R . .
H14F H -0.2811 1.0493 0.0604 0.718 Uiso 1 1 calc R . .

loop_
_atom_site_aniso_label
_atom_site_aniso_U_11
_atom_site_aniso_U_22
_atom_site_aniso_U_33
_atom_site_aniso_U_23
_atom_site_aniso_U_13
_atom_site_aniso_U_12
Nb1 0.0791(8) 0.0837(7) 0.0793(8) 0.0028(6) -0.0104(6) 0.0071(6)
Nb2 0.0834(8) 0.0935(7) 0.0788(8) 0.0077(7) -0.0045(7) 0.0189(6)
Sr3 0.0795(8) 0.0828(7) 0.0753(8) -0.0060(6) -0.0006(6) 0.0068(6)
Sr4 0.0722(8) 0.0789(7) 0.0766(7) -0.0008(6) -0.0042(6) 0.0053(6)
O7 0.072(4) 0.114(6) 0.087(5) -0.017(4) 0.001(4) 0.009(4)
O2 0.082(4) 0.085(3) 0.068(3) 0.006(3) -0.007(3) 0.005(3)
O16 0.091(5) 0.108(6) 0.086(5) -0.012(4) 0.007(4) 0.013(4)
O8 0.116(6) 0.083(4) 0.113(5) -0.016(4) -0.037(5) 0.010(4)
O13 0.131(7) 0.116(5) 0.091(5) 0.024(4) 0.015(5) 0.020(5)
O17 0.091(5) 0.153(7) 0.156(7) -0.004(6) -0.011(4) 0.038(4)
O14 0.102(5) 0.129(6) 0.135(7) 0.017(5) -0.016(5) 0.035(5)
O15 0.139(7) 0.118(5) 0.069(4) -0.001(3) -0.002(4) 0.025(4)
O18 0.094(5) 0.117(5) 0.077(5) -0.005(4) -0.002(4) -0.016(4)
O1 0.089(5) 0.097(5) 0.087(6) 0.012(4) -0.010(4) -0.014(4)
O3 0.093(5) 0.136(6) 0.118(7) 0.027(5) 0.008(4) 0.025(4)
O9 0.054(4) 0.101(4) 0.076(4) -0.006(3) -0.001(3) 0.005(3)
O4 0.092(5) 0.080(4) 0.082(4) 0.003(3) -0.010(4) -0.005(4)
O10 0.089(5) 0.226(8) 0.124(6) -0.010(6) -0.004(4) -0.061(5)
O11 0.146(7) 0.087(4) 0.085(4) 0.006(3) 0.011(4) 0.028(4)
O12 0.067(4) 0.085(3) 0.093(4) 0.011(3) 0.012(3) -0.002(3)
O19 0.230(9) 0.088(4) 0.105(6) 0.013(4) -0.039(6) -0.010(5)
O5 0.148(7) 0.092(4) 0.114(6) 0.003(4) -0.002(5) 0.029(5)
C111 0.52(3) 0.123(10) 0.237(19) -0.029(16) 0.01(2) -0.008(15)
C310 0.104(8) 0.115(10) 0.105(10) 0.014(8) -0.008(7) -0.026(7)
C191 0.63(3) 0.187(18) 0.39(3) -0.103(17) -0.24(2) 0.10(2)
C250 0.129(11) 0.135(10) 0.098(10) -0.022(9) 0.025(8) 0.047(8)
C330 0.110(9) 0.097(9) 0.084(8) 0.012(6) -0.013(7) 0.013(8)
C220 0.111(8) 0.089(8) 0.091(9) -0.003(6) -0.005(7) -0.009(7)
C15 0.35(2) 0.136(12) 0.093(8) -0.003(7) -0.027(12) 0.051(13)
O6 0.093(6) 0.107(6) 0.083(5) 0.015(4) -0.010(4) 0.004(5)
C41 0.30(2) 0.185(15) 0.141(14) 0.015(11) 0.084(13) 0.075(16)
C430 0.074(7) 0.122(9) 0.076(9) -0.003(7) 0.002(6) 0.023(6)
C122 0.103(10) 0.180(14) 0.185(14) 0.041(11) 0.051(9) -0.017(10)
C240 0.114(8) 0.070(8) 0.084(8) -0.003(6) 0.011(7) 0.024(7)
C12 0.073(6) 0.100(8) 0.128(9) 0.022(8) 0.012(6) -0.007(6)
C230 0.125(9) 0.099(9) 0.068(8) -0.006(6) -0.002(7) -0.002(8)
C420 0.121(8) 0.122(10) 0.094(10) -0.032(7) -0.025(9) 0.027(8)
C320 0.118(9) 0.122(10) 0.120(10) 0.046(9) -0.002(8) 0.007(9)
C131 0.31(3) 0.227(18) 0.23(2) 0.140(17) 0.010(18) 0.038(16)
C410 0.117(9) 0.090(8) 0.120(10) -0.026(6) -0.039(9) 0.020(8)
C9 0.053(7) 0.128(10) 0.133(12) 0.009(7) 0.000(7) -0.002(6)
C210 0.143(10) 0.155(13) 0.135(13) -0.009(9) -0.028(9) -0.065(10)
C121 0.076(8) 0.157(12) 0.151(11) 0.016(10) 0.036(8) 0.022(8)
C11 0.39(2) 0.092(8) 0.105(11) -0.009(8) -0.033(14) 0.053(10)
C3 0.099(9) 0.38(2) 0.237(18) 0.118(17) -0.027(12) -0.002(12)
C342 0.227(18) 0.41(3) 0.127(14) 0.128(15) -0.053(11) -0.024(16)
C172 0.21(2) 0.45(3) 0.28(3) -0.12(2) 0.062(17) 0.00(2)
C91 0.076(8) 0.182(13) 0.153(13) 0.055(10) 0.028(9) -0.003(9)
C443 0.108(15) 0.274(19) 0.55(4) -0.02(2) 0.10(2) -0.047(14)
C340 0.176(13) 0.146(12) 0.082(10) 0.022(8) -0.038(8) 0.017(9)
C5 0.37(2) 0.119(8) 0.139(13) -0.015(9) -0.095(14) 0.088(13)
C341 0.52(3) 0.186(15) 0.198(19) 0.023(11) -0.253(19) -0.035(14)
C13 0.216(17) 0.143(13) 0.193(16) 0.053(11) 0.043(12) 0.000(11)
C32 0.173(19) 0.45(3) 0.39(3) 0.13(2) -0.125(19) -0.031(17)
C151 0.47(3) 0.195(17) 0.100(9) -0.015(12) 0.026(17) -0.006(18)
C442 0.128(16) 0.46(3) 0.43(3) -0.23(3) 0.114(18) -0.011(19)
C92 0.113(11) 0.211(15) 0.164(14) 0.025(12) 0.024(10) -0.055(10)
C4 0.242(17) 0.102(9) 0.086(7) 0.015(6) 0.006(10) 0.040(11)
C132 0.39(4) 0.60(5) 0.32(4) 0.08(3) -0.08(2) 0.14(3)
C252 0.167(15) 0.256(17) 0.097(10) -0.043(10) 0.037(9) 0.015(11)
C42 0.40(3) 0.194(18) 0.178(17) -0.024(13) 0.106(17) 0.052(18)
C251 0.194(17) 0.196(13) 0.187(16) -0.023(11) 0.103(12) -0.012(10)
C19 0.46(3) 0.074(9) 0.265(19) 0.002(10) -0.231(18) 0.007(11)
C402 0.187(15) 0.226(18) 0.61(4) -0.22(2) -0.167(18) -0.014(16)
C52 0.42(3) 0.137(13) 0.27(2) -0.020(13) -0.122(18) 0.139(15)
C33 0.135(17) 0.71(5) 0.34(3) 0.16(3) -0.083(18) 0.08(2)
C171 0.124(10) 0.42(3) 0.24(2) -0.08(2) 0.001(15) 0.064(16)
C302 0.091(12) 0.299(19) 0.38(3) -0.001(15) 0.020(16) 0.005(13)
C440 0.065(8) 0.217(15) 0.179(15) -0.007(13) 0.015(10) 0.035(9)
C301 0.23(2) 0.46(3) 0.218(15) 0.150(19) -0.044(16) -0.221(19)
C53 0.45(4) 0.148(14) 0.45(4) 0.015(17) -0.14(3) 0.10(2)
C401 0.61(4) 0.126(11) 0.56(3) 0.004(19) -0.39(3) -0.14(2)
C400 0.174(13) 0.108(10) 0.253(18) -0.091(10) -0.030(14) 0.000(11)
C17 0.130(10) 0.249(17) 0.181(15) -0.021(13) -0.021(12) 0.084(11)
C212 0.215(19) 0.41(3) 0.192(16) 0.009(14) -0.002(13) -0.209(19)
C211 0.24(2) 0.31(2) 0.38(3) 0.098(17) -0.21(2) -0.060(16)
C253 0.208(17) 0.234(15) 0.147(13) 0.002(12) 0.036(11) 0.142(13)
C343 0.262(19) 0.33(2) 0.136(15) 0.018(14) -0.075(11) 0.157(16)
C152 0.35(3) 0.32(3) 0.106(9) -0.012(15) -0.023(17) 0.05(2)
C213 0.181(19) 0.37(2) 0.38(3) -0.23(2) 0.012(17) -0.107(16)
C303 0.185(16) 0.290(19) 0.216(15) -0.041(14) -0.011(14) -0.153(14)
C14 0.164(14) 0.31(2) 0.33(2) -0.027(18) -0.083(14) 0.117(15)
C141 0.177(19) 0.40(3) 0.42(3) -0.09(3) -0.178(17) 0.10(2)
C101 0.19(2) 0.31(3) 0.45(3) -0.08(2) -0.03(2) -0.143(18)
C441 0.076(13) 0.75(4) 0.264(19) 0.15(2) -0.009(13) 0.08(2)
C300 0.132(10) 0.169(14) 0.158(13) 0.013(10) 0.008(10) -0.084(9)
C102 0.34(3) 0.48(5) 0.56(5) -0.07(4) 0.13(3) -0.06(3)
C112 0.82(5) 0.085(10) 0.29(3) -0.001(15) -0.11(3) 0.080(19)
C403 0.47(3) 0.58(4) 0.34(3) -0.35(2) 0.11(3) -0.24(4)
C10 0.175(13) 0.237(18) 0.32(2) -0.041(15) -0.063(14) -0.104(13)
C142 0.36(4) 0.48(4) 0.59(5) -0.22(4) -0.13(3) 0.03(4)

loop_
_atom_type_symbol
_atom_type_description
_atom_type_scat_dispersion_real
_atom_type_scat_dispersion_imag
_atom_type_scat_source
C C 0.0033 0.0016 'International Tables Vol C Tables 4.2.6.8 and 6.1.1.4'
H H 0.0000 0.0000 'International Tables Vol C Tables 4.2.6.8 and 6.1.1.4'
O O 0.0106 0.0060 'International Tables Vol C Tables 4.2.6.8 and 6.1.1.4'
Sr Sr -1.5307 3.2498 'International Tables Vol C Tables 4.2.6.8 and 6.1.1.4'
Nb Nb -2.0727 0.6215 'International Tables Vol C Tables 4.2.6.8 and 6.1.1.4'

loop_
_geom_angle_atom_site_label_1
_geom_angle_atom_site_label_2
_geom_angle_atom_site_label_3
_geom_angle
_geom_angle_site_symmetry_1
_geom_angle_site_symmetry_3
_geom_angle_publ_flag
O2 Nb1 O5 97.3(3) . . ?
O2 Nb1 O3 97.5(3) . . ?
O5 Nb1 O3 91.9(3) . . ?
O2 Nb1 O4 91.8(3) . . ?
O5 Nb1 O4 168.3(3) . . ?
O3 Nb1 O4 94.4(3) . . ?
O2 Nb1 O1 99.0(3) . . ?
O5 Nb1 O1 85.1(3) . . ?
O3 Nb1 O1 163.4(3) . . ?
O4 Nb1 O1 86.1(3) . . ?
O2 Nb1 O6 175.5(3) . . ?
O5 Nb1 O6 85.9(3) . . ?
O3 Nb1 O6 85.6(3) . . ?
O4 Nb1 O6 84.7(3) . . ?
O1 Nb1 O6 78.0(3) . . ?
O2 Nb1 Sr4 44.2(2) . . ?
O5 Nb1 Sr4 141.5(2) . . ?
O3 Nb1 Sr4 93.4(2) . . ?
O4 Nb1 Sr4 48.0(2) . . ?
O1 Nb1 Sr4 99.1(2) . . ?
O6 Nb1 Sr4 132.6(2) . . ?
O14 Nb2 O13 96.7(4) . . ?
O14 Nb2 O15 95.3(4) . . ?
O13 Nb2 O15 93.1(3) . . ?
O14 Nb2 O11 92.8(3) . . ?
O13 Nb2 O11 91.3(3) . . ?
O15 Nb2 O11 170.3(3) . . ?
O14 Nb2 O12 167.4(3) . . ?
O13 Nb2 O12 95.5(3) . . ?
O15 Nb2 O12 87.0(3) . . ?
O11 Nb2 O12 83.9(3) . . ?
O14 Nb2 O9 92.3(3) . . ?
O13 Nb2 O9 170.9(3) . . ?
O15 Nb2 O9 87.5(3) . . ?
O11 Nb2 O9 86.8(3) . . ?
O12 Nb2 O9 75.4(3) . . ?
O14 Nb2 Sr4 116.7(3) . . ?
O13 Nb2 Sr4 124.3(3) . . ?
O15 Nb2 Sr4 123.9(2) . . ?
O11 Nb2 Sr4 47.0(2) . . ?
O12 Nb2 Sr4 52.91(18) . . ?
O9 Nb2 Sr4 49.18(18) . . ?
O14 Nb2 Sr3 125.1(3) . . ?
O13 Nb2 Sr3 125.6(2) . . ?
O15 Nb2 Sr3 54.2(2) . . ?
O11 Nb2 Sr3 116.4(2) . . ?
O12 Nb2 Sr3 47.69(18) . . ?
O9 Nb2 Sr3 48.41(18) . . ?
Sr4 Nb2 Sr3 69.68(3) . . ?
O18 Sr3 O16 69.9(3) . . ?
O18 Sr3 O19 78.1(3) . . ?
O16 Sr3 O19 92.9(3) . . ?
O18 Sr3 O17 139.1(3) . . ?
O16 Sr3 O17 79.0(3) . . ?
O19 Sr3 O17 77.6(3) . . ?
O18 Sr3 O12 134.3(2) . . ?
O16 Sr3 O12 110.4(2) . . ?
O19 Sr3 O12 144.5(2) . . ?
O17 Sr3 O12 81.0(2) . . ?
O18 Sr3 O2 129.7(2) . . ?
O16 Sr3 O2 144.2(2) . . ?
O19 Sr3 O2 67.7(2) . . ?
O17 Sr3 O2 67.8(2) . . ?
O12 Sr3 O2 78.13(19) . . ?
O18 Sr3 O9 94.2(2) . . ?
O16 Sr3 O9 142.0(2) . . ?
O19 Sr3 O9 118.2(3) . . ?
O17 Sr3 O9 126.3(2) . . ?
O12 Sr3 O9 56.3(2) . . ?
O2 Sr3 O9 72.46(19) . . ?
O18 Sr3 O15 76.4(2) . . ?
O16 Sr3 O15 83.2(2) . . ?
O19 Sr3 O15 154.0(3) . . ?
O17 Sr3 O15 126.3(3) . . ?
O12 Sr3 O15 58.8(2) . . ?
O2 Sr3 O15 127.2(2) . . ?
O9 Sr3 O15 59.1(2) . . ?
O18 Sr3 Nb2 100.57(18) . . ?
O16 Sr3 Nb2 111.88(18) . . ?
O19 Sr3 Nb2 153.3(2) . . ?
O17 Sr3 Nb2 115.63(19) . . ?
O12 Sr3 Nb2 34.82(15) . . ?
O2 Sr3 Nb2 94.90(13) . . ?
O9 Sr3 Nb2 35.16(15) . . ?
O15 Sr3 Nb2 32.53(16) . . ?
O18 Sr3 Sr4 132.48(18) . . ?
O16 Sr3 Sr4 152.62(18) . . ?
O19 Sr3 Sr4 106.24(19) . . ?
O17 Sr3 Sr4 86.03(19) . . ?
O12 Sr3 Sr4 43.92(14) . . ?
O2 Sr3 Sr4 40.05(13) . . ?
O9 Sr3 Sr4 41.07(14) . . ?
O15 Sr3 Sr4 87.47(16) . . ?
Nb2 Sr3 Sr4 54.96(3) . . ?
O7 Sr4 O8 69.6(3) . . ?
O7 Sr4 O11 85.4(2) . . ?
O8 Sr4 O11 87.1(2) . . ?
O7 Sr4 O2 116.3(2) . . ?
O8 Sr4 O2 142.0(2) . . ?
O11 Sr4 O2 129.7(2) . . ?
O7 Sr4 O10 143.8(3) . . ?
O8 Sr4 O10 77.1(3) . . ?
O11 Sr4 O10 107.1(3) . . ?
O2 Sr4 O10 82.2(3) . . ?
O7 Sr4 O9 86.7(2) . . ?
O8 Sr4 O9 143.7(2) . . ?
O11 Sr4 O9 63.2(2) . . ?
O2 Sr4 O9 72.92(19) . . ?
O10 Sr4 O9 129.4(2) . . ?
O7 Sr4 O4 91.2(2) . . ?
O8 Sr4 O4 83.8(2) . . ?
O11 Sr4 O4 170.9(2) . . ?
O2 Sr4 O4 59.3(2) . . ?
O10 Sr4 O4 71.1(2) . . ?
O9 Sr4 O4 125.2(2) . . ?
O7 Sr4 O12 135.2(2) . . ?
O8 Sr4 O12 128.5(2) . . ?
O11 Sr4 O12 59.3(2) . . ?
O2 Sr4 O12 75.88(18) . . ?
O10 Sr4 O12 77.6(2) . . ?
O9 Sr4 O12 54.2(2) . . ?
O4 Sr4 O12 127.6(2) . . ?
O7 Sr4 Nb2 100.18(17) . . ?
O8 Sr4 Nb2 120.57(18) . . ?
O11 Sr4 Nb2 33.70(16) . . ?
O2 Sr4 Nb2 96.08(13) . . ?
O10 Sr4 Nb2 108.89(19) . . ?
O9 Sr4 Nb2 35.44(15) . . ?
O4 Sr4 Nb2 155.41(15) . . ?
O12 Sr4 Nb2 35.34(14) . . ?
O7 Sr4 Nb1 109.06(18) . . ?
O8 Sr4 Nb1 114.76(18) . . ?
O11 Sr4 Nb1 156.71(16) . . ?
O2 Sr4 Nb1 27.51(13) . . ?
O10 Sr4 Nb1 72.3(2) . . ?
O9 Sr4 Nb1 98.59(14) . . ?
O4 Sr4 Nb1 32.09(15) . . ?
O12 Sr4 Nb1 98.76(13) . . ?
Nb2 Sr4 Nb1 123.45(4) . . ?
O7 Sr4 Sr3 121.47(17) . . ?
O8 Sr4 Sr3 167.9(2) . . ?
O11 Sr4 Sr3 88.87(16) . . ?
O2 Sr4 Sr3 40.84(13) . . ?
O10 Sr4 Sr3 93.2(2) . . ?
O9 Sr4 Sr3 40.82(14) . . ?
O4 Sr4 Sr3 100.13(15) . . ?
O12 Sr4 Sr3 40.64(13) . . ?
Nb2 Sr4 Sr3 55.36(3) . . ?
Nb1 Sr4 Sr3 68.09(4) . . ?
C430 O7 Sr4 136.8(8) . . ?
Nb1 O2 Sr4 108.3(3) . . ?
Nb1 O2 Sr3 151.1(3) . . ?
Sr4 O2 Sr3 99.1(2) . . ?
C240 O16 Sr3 137.3(9) . . ?
C410 O8 Sr4 139.9(9) . . ?
C13 O13 Nb2 175.6(10) . . ?
C17 O17 Sr3 129.6(9) . . ?
C14 O14 Nb2 161.9(10) . . ?
C15 O15 Nb2 144.5(8) . . ?
C15 O15 Sr3 122.1(8) . . ?
Nb2 O15 Sr3 93.2(3) . . ?
C220 O18 Sr3 139.2(8) . . ?
C310 O1 Nb1 136.0(9) . . ?
C3 O3 Nb1 130.8(9) . . ?
C9 O9 Nb2 124.9(6) . . ?
C9 O9 Sr3 113.4(6) . . ?
Nb2 O9 Sr3 96.4(2) . . ?
C9 O9 Sr4 122.8(6) . . ?
Nb2 O9 Sr4 95.4(3) . . ?
Sr3 O9 Sr4 98.1(2) . . ?
C4 O4 Nb1 139.4(7) . . ?
C4 O4 Sr4 119.9(6) . . ?
Nb1 O4 Sr4 99.9(3) . . ?
C10 O10 Sr4 136.9(11) . . ?
C11 O11 Nb2 133.5(8) . . ?
C11 O11 Sr4 123.1(7) . . ?
Nb2 O11 Sr4 99.3(3) . . ?
C12 O12 Nb2 127.5(6) . . ?
C12 O12 Sr3 121.4(6) . . ?
Nb2 O12 Sr3 97.5(3) . . ?
C12 O12 Sr4 115.5(6) . . ?
Nb2 O12 Sr4 91.7(2) . . ?
Sr3 O12 Sr4 95.4(2) . . ?
C19 O19 Sr3 132.2(8) . . ?
C5 O5 Nb1 138.4(8) . . ?
C11 C111 C112 113.9(15) . . ?
O1 C310 C320 125.4(14) . . ?
O1 C310 C300 114.4(14) . . ?
C320 C310 C300 120.2(15) . . ?
C19 C191 C192 114.6(17) . . ?
C253 C250 C251 114.7(15) . . ?
C253 C250 C252 105.1(12) . . ?
C251 C250 C252 107.1(13) . . ?
C253 C250 C240 108.2(12) . . ?
C251 C250 C240 107.2(11) . . ?
C252 C250 C240 114.7(13) . . ?
O6 C330 C320 126.2(14) . . ?
O6 C330 C340 114.2(14) . . ?
C320 C330 C340 119.6(15) . . ?
O18 C220 C230 120.5(12) . . ?
O18 C220 C210 114.9(13) . . ?
C230 C220 C210 124.5(14) . . ?
C151 C15 O15 128.3(17) . . ?
C330 O6 Nb1 131.8(9) . . ?
C4 C41 C42 110.4(19) . . ?
O7 C430 C420 123.2(12) . . ?
O7 C430 C440 114.2(13) . . ?
C420 C430 C440 122.6(14) . . ?
O16 C240 C230 125.3(12) . . ?
O16 C240 C250 115.2(13) . . ?
C230 C240 C250 119.4(13) . . ?
O12 C12 C121 113.3(10) . . ?
C240 C230 C220 127.7(12) . . ?
C430 C420 C410 128.8(13) . . ?
C330 C320 C310 122.2(15) . . ?
C13 C131 C132 114.2(18) . . ?
O8 C410 C420 121.0(12) . . ?
O8 C410 C400 119.6(14) . . ?
C420 C410 C400 119.4(14) . . ?
O9 C9 C91 113.9(10) . . ?
C212 C210 C213 107.4(16) . . ?
C212 C210 C211 112.8(16) . . ?
C213 C210 C211 103.5(17) . . ?
C212 C210 C220 112.0(14) . . ?
C213 C210 C220 110.7(15) . . ?
C211 C210 C220 110.1(14) . . ?
C12 C121 C122 111.3(11) . . ?
C111 C11 O11 115.3(15) . . ?
C32 C3 O3 122.0(17) . . ?
C9 C91 C92 110.5(11) . . ?
C341 C340 C343 115.2(18) . . ?
C341 C340 C342 110.4(16) . . ?
C343 C340 C342 102.9(15) . . ?
C341 C340 C330 108.8(13) . . ?
C343 C340 C330 106.9(13) . . ?
C342 C340 C330 112.6(14) . . ?
C52 C5 O5 117.6(15) . . ?
O13 C13 C131 118.9(16) . . ?
C3 C32 C33 108.5(18) . . ?
C15 C151 C152 129.7(19) . . ?
O4 C4 C41 108.1(15) . . ?
C191 C19 O19 108.4(15) . . ?
C5 C52 C53 109.1(17) . . ?
C172 C171 C17 124.5(16) . . ?
C443 C440 C441 99.0(19) . . ?
C443 C440 C442 110.7(19) . . ?
C441 C440 C442 103.6(18) . . ?
C443 C440 C430 114.2(15) . . ?
C441 C440 C430 108.7(15) . . ?
C442 C440 C430 118.1(17) . . ?
C401 C400 C402 115.9(15) . . ?
C401 C400 C410 108.2(14) . . ?
C402 C400 C410 109.3(13) . . ?
C401 C400 C403 105.8(13) . . ?
C402 C400 C403 109.1(15) . . ?
C410 C400 C403 108.2(15) . . ?
C171 C17 O17 114.6(16) . . ?
O14 C14 C141 117.6(17) . . ?
C14 C141 C142 108.0(15) . . ?
C102 C101 C10 117(2) . . ?
C301 C300 C303 113.3(16) . . ?
C301 C300 C302 111.9(18) . . ?
C303 C300 C302 105.0(17) . . ?
C301 C300 C310 113.3(16) . . ?
C303 C300 C310 107.8(15) . . ?
C302 C300 C310 104.8(13) . . ?
O10 C10 C101 130.5(16) . . ?

loop_
_geom_bond_atom_site_label_1
_geom_bond_atom_site_label_2
_geom_bond_distance
_geom_bond_site_symmetry_2
_geom_bond_publ_flag
Nb1 O2 1.736(6) . ?
Nb1 O5 1.907(8) . ?
Nb1 O3 1.903(8) . ?
Nb1 O4 1.925(7) . ?
Nb1 O1 2.062(8) . ?
Nb1 O6 2.221(8) . ?
Nb1 Sr4 3.5694(17) . ?
Nb2 O14 1.810(8) . ?
Nb2 O13 1.860(8) . ?
Nb2 O15 1.901(8) . ?
Nb2 O11 1.974(7) . ?
Nb2 O12 2.032(7) . ?
Nb2 O9 2.045(7) . ?
Nb2 Sr4 3.512(2) . ?
Nb2 Sr3 3.5285(18) . ?
Sr3 O18 2.457(8) . ?
Sr3 O16 2.462(8) . ?
Sr3 O19 2.579(7) . ?
Sr3 O17 2.637(8) . ?
Sr3 O12 2.632(6) . ?
Sr3 O2 2.664(6) . ?
Sr3 O9 2.656(6) . ?
Sr3 O15 2.867(7) . ?
Sr3 Sr4 4.0221(18) . ?
Sr4 O7 2.435(7) . ?
Sr4 O8 2.478(8) . ?
Sr4 O11 2.604(7) . ?
Sr4 O2 2.621(6) . ?
Sr4 O10 2.629(8) . ?
Sr4 O9 2.669(7) . ?
Sr4 O4 2.693(7) . ?
Sr4 O12 2.802(7) . ?
O7 C430 1.264(12) . ?
O16 C240 1.231(12) . ?
O8 C410 1.218(13) . ?
O13 C13 1.358(14) . ?
O17 C17 1.366(14) . ?
O14 C14 1.390(16) . ?
O15 C15 1.319(14) . ?
O18 C220 1.302(13) . ?
O1 C310 1.259(13) . ?
O3 C3 1.424(16) . ?
O9 C9 1.399(10) . ?
O4 C4 1.416(13) . ?
O10 C10 1.283(14) . ?
O11 C11 1.441(13) . ?
O12 C12 1.419(11) . ?
O19 C19 1.506(16) . ?
O5 C5 1.382(14) . ?
C111 C11 1.417(12) . ?
C111 C112 1.508(12) . ?
C310 C320 1.382(16) . ?
C310 C300 1.546(18) . ?
C191 C19 1.468(12) . ?
C191 C192 1.486(13) . ?
C250 C253 1.452(16) . ?
C250 C251 1.514(17) . ?
C250 C252 1.512(16) . ?
C250 C240 1.522(12) . ?
C330 O6 1.237(13) . ?
C330 C320 1.354(16) . ?
C330 C340 1.576(17) . ?
C220 C230 1.396(15) . ?
C220 C210 1.491(12) . ?
C15 C151 1.378(11) . ?
C41 C4 1.448(19) . ?
C41 C42 1.54(2) . ?
C430 C420 1.414(15) . ?
C430 C440 1.498(18) . ?
C122 C121 1.533(14) . ?
C240 C230 1.411(15) . ?
C12 C121 1.508(11) . ?
C420 C410 1.379(16) . ?
C131 C13 1.42(2) . ?
C131 C132 1.434(12) . ?
C410 C400 1.500(12) . ?
C9 C91 1.435(11) . ?
C210 C212 1.468(18) . ?
C210 C213 1.46(2) . ?
C210 C211 1.47(2) . ?
C3 C32 1.433(10) . ?
C342 C340 1.523(19) . ?
C172 C171 1.422(11) . ?
C91 C92 1.559(15) . ?
C443 C440 1.43(2) . ?
C340 C341 1.459(19) . ?
C340 C343 1.486(19) . ?
C5 C52 1.422(11) . ?
C32 C33 1.504(12) . ?
C151 C152 1.443(11) . ?
C442 C440 1.40(2) . ?
C402 C400 1.400(19) . ?
C52 C53 1.52(2) . ?
C171 C17 1.436(11) . ?
C302 C300 1.55(2) . ?
C440 C441 1.45(2) . ?
C301 C300 1.490(19) . ?
C401 C400 1.45(2) . ?
C400 C403 1.536(12) . ?
C303 C300 1.466(19) . ?
C14 C141 1.470(12) . ?
C141 C142 1.478(12) . ?
C101 C102 1.41(3) . ?
C101 C10 1.482(10) . ?
